data_9003580
loop_
_publ_author_name
'Kyono, A.'
'Kimata, M.'

_publ_section_title
;Crystal structures of chalcostibite (CuSbS2) and emplectite (CuBiS2):
 Structural relationship of stereochemical activity between chalcostibite and
 emplectite
;
_journal_name_full 'American Mineralogist'
_journal_page_first 162
_journal_page_last 165
_journal_paper_doi 10.2138/am.2005.1585
_journal_volume 90
_journal_year 2005
_chemical_formula_sum 'Cu S2 Sb'
_chemical_name_mineral Chalcostibite
_space_group_IT_number 62
_symmetry_space_group_name_Hall '-P 2ac 2n'
_symmetry_space_group_name_H-M 'P n m a'
_cell_angle_alpha 90
_cell_angle_beta 90
_cell_angle_gamma 90
_cell_length_a 6.018
_cell_length_b 3.7958
_cell_length_c 14.495
_cell_formula_units_Z 4
_cell_volume 331.111
_database_code_amcsd 0003673
_exptl_crystal_density_diffrn 5.004
_cod_original_formula_sum 'Cu Sb S2'
_cod_database_code 9003580

loop_
_space_group_symop_operation_xyz
x,y,z
x,1/2-y,z
-x,1/2+y,-z
1/2-x,1/2+y,1/2+z
1/2+x,1/2-y,1/2-z
1/2+x,y,1/2-z
1/2-x,-y,1/2+z
-x,-y,-z

loop_
_atom_site_aniso_label
_atom_site_aniso_U_11
_atom_site_aniso_U_22
_atom_site_aniso_U_33
_atom_site_aniso_U_12
_atom_site_aniso_U_13
_atom_site_aniso_U_23
Cu 0.03080 0.03120 0.02810 0.00000 0.00100 0.00000
Sb 0.02490 0.02430 0.02290 0.00000 -0.00110 0.00000
S1 0.02220 0.02420 0.02250 0.00000 0.00040 0.00000
S2 0.02510 0.02450 0.01970 0.00000 -0.00010 0.00000

loop_
_atom_site_label
_atom_site_fract_x
_atom_site_fract_y
_atom_site_fract_z
_atom_site_U_iso_or_equiv
Cu 0.74780 0.75000 0.17240 0.03000
Sb 0.22600 0.25000 0.06333 0.02410
S1 0.62210 0.25000 0.09500 0.02290
S2 0.12940 0.75000 0.17560 0.02310

loop_
_cod_related_entry_id
_cod_related_entry_database
_cod_related_entry_code
1 AMCSD 0003673
